data_4319329
loop_
_publ_author_name
'Ashley E. Ayers'
'Thomas M. Klap\"otke'
'H. V. Rasika Dias'

_publ_section_title
;
 Azido Derivatives of Germanium(II) and Tin(II): Syntheses and
 Characterization of [(Mes)2DAP]GeN3, [(Mes)2DAP]SnN3, and the
 Corresponding Chloro Analogues Featuring Heterocyclic Six-\p-Electron
 Ring Systems (where [(Mes)2DAP] = {N(Mes)C(Me)}2CH)
;
_journal_name_full 'Inorganic Chemistry'
_journal_page_first 1000
_journal_page_last 1005
_journal_paper_doi 10.1021/ic001078j
_journal_volume 40
_journal_year 2001
_chemical_formula_sum 'C23 H29 N5 Sn'
_chemical_formula_weight 494.20
_chemical_name_common '[(Mes)2DAP]SnN3'
_chemical_name_systematic
; 
 ? 
;
_space_group_IT_number 14
_symmetry_cell_setting monoclinic
_symmetry_space_group_name_Hall '-P 2ybc'
_symmetry_space_group_name_H-M 'P 1 21/c 1'
_atom_sites_solution_hydrogens geom
_atom_sites_solution_primary direct
_atom_sites_solution_secondary difmap
_audit_creation_method SHELXL-97
_cell_angle_alpha 90.00
_cell_angle_beta 108.285(9)
_cell_angle_gamma 90.00
_cell_formula_units_Z 4
_cell_length_a 10.8207(11)
_cell_length_b 15.254(2)
_cell_length_c 14.9234(16)
_cell_measurement_reflns_used 41
_cell_measurement_temperature 228(2)
_cell_measurement_theta_max 12.48
_cell_measurement_theta_min 4.91
_cell_volume 2338.9(5)
_computing_cell_refinement 'Bruker XSCANS'
_computing_data_collection 'Bruker XSCANS'
_computing_data_reduction 'Bruker SHELXTL'
_computing_molecular_graphics 'Bruker SHELXTL'
_computing_publication_material 'Bruker SHELXTL'
_computing_structure_refinement 'SHELXL-97 (Sheldrick, 1997)'
_computing_structure_solution 'SHELXS-97 (Sheldrick, 1990)'
_diffrn_ambient_temperature 228(2)
_diffrn_measured_fraction_theta_full 0.999
_diffrn_measured_fraction_theta_max 0.999
_diffrn_measurement_device_type 'Bruker P4'
_diffrn_measurement_method '2\q/\w scans'
_diffrn_radiation_monochromator graphite
_diffrn_radiation_source 'fine-focus sealed tube'
_diffrn_radiation_type MoK\a
_diffrn_radiation_wavelength 0.71073
_diffrn_reflns_av_R_equivalents 0.0306
_diffrn_reflns_av_sigmaI/netI 0.0232
_diffrn_reflns_limit_h_max 11
_diffrn_reflns_limit_h_min 0
_diffrn_reflns_limit_k_max 16
_diffrn_reflns_limit_k_min 0
_diffrn_reflns_limit_l_max 14
_diffrn_reflns_limit_l_min -15
_diffrn_reflns_number 3037
_diffrn_reflns_theta_full 21.99
_diffrn_reflns_theta_max 21.99
_diffrn_reflns_theta_min 1.96
_diffrn_standards_decay_% 5.98
_diffrn_standards_interval_count 145
_diffrn_standards_number 3
_exptl_absorpt_coefficient_mu 1.110
_exptl_absorpt_correction_type none
_exptl_crystal_colour colorless
_exptl_crystal_density_diffrn 1.404
_exptl_crystal_density_method 'not measured'
_exptl_crystal_description plates
_exptl_crystal_F_000 1008
_exptl_crystal_size_max 0.30
_exptl_crystal_size_mid 0.40
_exptl_crystal_size_min 0.50
_refine_diff_density_max 3.222
_refine_diff_density_min -0.844
_refine_diff_density_rms 0.102
_refine_ls_extinction_coef 0.0014(4)
_refine_ls_extinction_expression Fc^*^=kFc[1+0.001xFc^2^\l^3^/sin(2\q)]^-1/4^
_refine_ls_extinction_method SHELXL
_refine_ls_goodness_of_fit_ref 1.058
_refine_ls_hydrogen_treatment mixed
_refine_ls_matrix_type full
_refine_ls_number_parameters 271
_refine_ls_number_reflns 2863
_refine_ls_number_restraints 0
_refine_ls_restrained_S_all 1.058
_refine_ls_R_factor_all 0.0464
_refine_ls_R_factor_gt 0.0442
_refine_ls_shift/su_max 0.001
_refine_ls_shift/su_mean 0.000
_refine_ls_structure_factor_coef Fsqd
_refine_ls_weighting_details 'calc w=1/[\s^2^(Fo^2^)+(0.0466P)^2^+12.9987P] where P=(Fo^2^+2Fc^2^)/3'
_refine_ls_weighting_scheme calc
_refine_ls_wR_factor_gt 0.1077
_refine_ls_wR_factor_ref 0.1098
_reflns_number_gt 2702
_reflns_number_total 2863
_reflns_threshold_expression >2sigma(I)
_cod_data_source_file ic001078j_4.cif
_cod_data_source_block uta-sn
_cod_depositor_comments
;
The following automatic conversions were performed:

'_symmetry_cell_setting' value 'Monoclinic' changed to 'monoclinic'
according to the built-in table from CIF Core dictionary named
'cif_core.dic' version 2.4.1 from 2010-06-29.

Automatic conversion script
Id: cif_fix_values 1646 2011-03-28 12:23:43Z adriana 
;
_cod_original_cell_volume 2338.8(5)
_cod_database_code 4319329

loop_
_symmetry_equiv_pos_as_xyz
'x, y, z'
'-x, y+1/2, -z+1/2'
'-x, -y, -z'
'x, -y-1/2, z-1/2'

loop_
_atom_site_label
_atom_site_type_symbol
_atom_site_fract_x
_atom_site_fract_y
_atom_site_fract_z
_atom_site_U_iso_or_equiv
_atom_site_adp_type
_atom_site_occupancy
_atom_site_symmetry_multiplicity
_atom_site_calc_flag
_atom_site_refinement_flags
_atom_site_disorder_assembly
_atom_site_disorder_group
Sn Sn 0.64323(4) 0.05811(3) 0.61616(3) 0.0328(2) Uani 1 1 d . . .
N1 N 0.7451(4) 0.1292(3) 0.5340(3) 0.0297(11) Uani 1 1 d . . .
N2 N 0.6113(5) -0.0598(3) 0.5271(4) 0.0394(13) Uani 1 1 d . . .
C2 C 0.8690(6) 0.1190(4) 0.5379(4) 0.0350(14) Uani 1 1 d . . .
N3 N 0.6834(5) -0.0836(3) 0.4843(4) 0.0368(12) Uani 1 1 d . . .
C3 C 0.9582(6) 0.0645(4) 0.5993(4) 0.0385(15) Uani 1 1 d . . .
H3A H 1.0381 0.0586 0.5874 0.046 Uiso 1 1 calc R . .
C4 C 0.9474(5) 0.0168(4) 0.6765(4) 0.0315(13) Uani 1 1 d . . .
N4 N 0.7438(6) -0.1081(4) 0.4418(5) 0.0643(17) Uani 1 1 d . . .
N5 N 0.8376(4) 0.0066(3) 0.6959(3) 0.0298(11) Uani 1 1 d . . .
C6 C 0.9211(6) 0.1748(5) 0.4738(5) 0.0514(18) Uani 1 1 d . . .
H6A H 0.8578 0.1764 0.4112 0.077 Uiso 1 1 calc R . .
H6B H 1.0018 0.1497 0.4703 0.077 Uiso 1 1 calc R . .
H6C H 0.9369 0.2338 0.4989 0.077 Uiso 1 1 calc R . .
C7 C 1.0708(6) -0.0212(5) 0.7423(5) 0.0480(17) Uani 1 1 d . . .
H7A H 1.0623 -0.0844 0.7450 0.072 Uiso 1 1 calc R . .
H7B H 1.0866 0.0033 0.8049 0.072 Uiso 1 1 calc R . .
H7C H 1.1431 -0.0070 0.7196 0.072 Uiso 1 1 calc R . .
C8 C 0.6705(5) 0.2009(4) 0.4805(4) 0.0290(13) Uani 1 1 d . . .
C9 C 0.6676(6) 0.2797(4) 0.5282(4) 0.0389(15) Uani 1 1 d . . .
C10 C 0.5944(7) 0.3480(4) 0.4779(5) 0.0488(18) Uani 1 1 d . . .
H10A H 0.5925 0.4011 0.5094 0.059 Uiso 1 1 calc R . .
C11 C 0.5243(6) 0.3416(5) 0.3839(5) 0.0481(17) Uani 1 1 d . . .
C12 C 0.5274(6) 0.2631(4) 0.3396(5) 0.0423(16) Uani 1 1 d . . .
H12A H 0.4793 0.2575 0.2753 0.051 Uiso 1 1 calc R . .
C13 C 0.5988(6) 0.1918(4) 0.3860(4) 0.0341(14) Uani 1 1 d . . .
C14 C 0.7451(8) 0.2905(5) 0.6303(5) 0.064(2) Uani 1 1 d . . .
H14A H 0.7269 0.3474 0.6522 0.096 Uiso 1 1 calc R . .
H14B H 0.8371 0.2861 0.6376 0.096 Uiso 1 1 calc R . .
H14C H 0.7212 0.2449 0.6671 0.096 Uiso 1 1 calc R . .
C15 C 0.4476(9) 0.4191(6) 0.3306(7) 0.079(3) Uani 1 1 d . . .
H15A H 0.3918 0.4421 0.3648 0.118 Uiso 1 1 calc R . .
H15B H 0.3946 0.4003 0.2683 0.118 Uiso 1 1 calc R . .
H15C H 0.5073 0.4645 0.3246 0.118 Uiso 1 1 calc R . .
C16 C 0.5985(7) 0.1080(4) 0.3333(4) 0.0473(17) Uani 1 1 d . . .
H16A H 0.5939 0.0585 0.3730 0.071 Uiso 1 1 calc R . .
H16B H 0.6777 0.1041 0.3161 0.071 Uiso 1 1 calc R . .
H16C H 0.5237 0.1070 0.2766 0.071 Uiso 1 1 calc R . .
C17 C 0.8333(5) -0.0375(4) 0.7803(4) 0.0290(13) Uani 1 1 d . . .
C18 C 0.8340(6) 0.0132(4) 0.8583(4) 0.0347(14) Uani 1 1 d . . .
C19 C 0.8163(6) -0.0284(4) 0.9357(4) 0.0438(16) Uani 1 1 d . . .
H19A H 0.8170 0.0053 0.9886 0.053 Uiso 1 1 calc R . .
C20 C 0.7975(6) -0.1180(4) 0.9381(4) 0.0419(16) Uani 1 1 d . . .
C21 C 0.8008(6) -0.1664(4) 0.8609(4) 0.0400(15) Uani 1 1 d . . .
H21A H 0.7906 -0.2275 0.8622 0.048 Uiso 1 1 calc R . .
C22 C 0.8185(6) -0.1285(4) 0.7815(4) 0.0336(14) Uani 1 1 d . . .
C23 C 0.8553(7) 0.1112(4) 0.8604(5) 0.0498(17) Uani 1 1 d . . .
H23A H 0.8860 0.1312 0.9253 0.075 Uiso 1 1 calc R . .
H23B H 0.7740 0.1403 0.8276 0.075 Uiso 1 1 calc R . .
H23C H 0.9196 0.1250 0.8296 0.075 Uiso 1 1 calc R . .
C24 C 0.7737(8) -0.1618(5) 1.0217(5) 0.061(2) Uani 1 1 d . . .
H24A H 0.8298 -0.2126 1.0401 0.092 Uiso 1 1 calc R . .
H24B H 0.6835 -0.1801 1.0049 0.092 Uiso 1 1 calc R . .
H24C H 0.7925 -0.1208 1.0740 0.092 Uiso 1 1 calc R . .
C25 C 0.8195(7) -0.1854(4) 0.6995(4) 0.0464(17) Uani 1 1 d . . .
H25A H 0.8579 -0.2417 0.7227 0.070 Uiso 1 1 calc R . .
H25B H 0.8702 -0.1572 0.6644 0.070 Uiso 1 1 calc R . .
H25C H 0.7310 -0.1940 0.6586 0.070 Uiso 1 1 calc R . .

loop_
_atom_site_aniso_label
_atom_site_aniso_U_11
_atom_site_aniso_U_22
_atom_site_aniso_U_33
_atom_site_aniso_U_23
_atom_site_aniso_U_13
_atom_site_aniso_U_12
Sn 0.0270(3) 0.0386(3) 0.0337(3) 0.00419(18) 0.01076(19) 0.00035(17)
N1 0.028(3) 0.028(3) 0.034(3) 0.005(2) 0.011(2) 0.000(2)
N2 0.041(3) 0.032(3) 0.043(3) -0.008(2) 0.010(3) -0.007(2)
C2 0.035(4) 0.032(3) 0.042(3) 0.003(3) 0.017(3) -0.003(3)
N3 0.034(3) 0.032(3) 0.042(3) -0.001(2) 0.008(3) 0.005(2)
C3 0.027(3) 0.044(4) 0.049(4) 0.008(3) 0.018(3) 0.004(3)
C4 0.026(3) 0.030(3) 0.037(3) 0.000(3) 0.009(3) 0.004(3)
N4 0.053(4) 0.062(4) 0.084(5) -0.012(4) 0.030(4) 0.006(3)
N5 0.028(3) 0.032(3) 0.027(3) 0.002(2) 0.007(2) 0.003(2)
C6 0.040(4) 0.055(4) 0.065(5) 0.026(4) 0.025(3) 0.005(3)
C7 0.033(4) 0.057(4) 0.051(4) 0.014(3) 0.008(3) 0.011(3)
C8 0.026(3) 0.027(3) 0.037(3) 0.005(3) 0.015(3) -0.001(2)
C9 0.039(3) 0.032(4) 0.046(4) 0.000(3) 0.014(3) 0.000(3)
C10 0.056(4) 0.029(4) 0.072(5) 0.002(3) 0.035(4) 0.004(3)
C11 0.044(4) 0.046(4) 0.063(5) 0.021(4) 0.028(4) 0.013(3)
C12 0.035(3) 0.053(4) 0.039(4) 0.018(3) 0.011(3) 0.002(3)
C13 0.032(3) 0.036(3) 0.038(4) 0.006(3) 0.017(3) -0.004(3)
C14 0.081(6) 0.043(4) 0.061(5) -0.018(4) 0.012(4) -0.004(4)
C15 0.087(6) 0.069(5) 0.091(6) 0.047(5) 0.044(5) 0.041(5)
C16 0.062(4) 0.042(4) 0.038(4) 0.001(3) 0.016(3) -0.009(3)
C17 0.026(3) 0.035(3) 0.025(3) 0.003(3) 0.007(2) -0.001(3)
C18 0.037(3) 0.032(3) 0.034(3) -0.004(3) 0.009(3) 0.004(3)
C19 0.053(4) 0.052(4) 0.029(3) -0.006(3) 0.015(3) 0.011(3)
C20 0.049(4) 0.048(4) 0.030(3) 0.005(3) 0.016(3) 0.009(3)
C21 0.048(4) 0.031(3) 0.040(4) 0.006(3) 0.013(3) 0.001(3)
C22 0.037(3) 0.034(3) 0.029(3) 0.001(3) 0.009(3) 0.002(3)
C23 0.065(5) 0.039(4) 0.043(4) -0.009(3) 0.014(3) -0.003(3)
C24 0.084(6) 0.068(5) 0.043(4) 0.013(4) 0.035(4) 0.007(4)
C25 0.071(5) 0.032(4) 0.040(4) -0.002(3) 0.022(3) -0.001(3)

loop_
_atom_type_symbol
_atom_type_description
_atom_type_scat_dispersion_real
_atom_type_scat_dispersion_imag
_atom_type_scat_source
C C 0.0033 0.0016 'International Tables Vol C Tables 4.2.6.8 and 6.1.1.4'
H H 0.0000 0.0000 'International Tables Vol C Tables 4.2.6.8 and 6.1.1.4'
N N 0.0061 0.0033 'International Tables Vol C Tables 4.2.6.8 and 6.1.1.4'
Sn Sn -0.6537 1.4246 'International Tables Vol C Tables 4.2.6.8 and 6.1.1.4'

loop_
_geom_angle_atom_site_label_1
_geom_angle_atom_site_label_2
_geom_angle_atom_site_label_3
_geom_angle
_geom_angle_site_symmetry_1
_geom_angle_site_symmetry_3
_geom_angle_publ_flag
N1 Sn N2 94.49(19) . . ?
N1 Sn N5 85.17(17) . . ?
N2 Sn N5 88.69(18) . . ?
C2 N1 C8 119.5(5) . . ?
C2 N1 Sn 126.7(4) . . ?
C8 N1 Sn 113.3(3) . . ?
N3 N2 Sn 124.1(4) . . ?
N1 C2 C3 125.6(5) . . ?
N1 C2 C6 118.4(5) . . ?
C3 C2 C6 115.8(5) . . ?
N4 N3 N2 176.0(7) . . ?
C2 C3 C4 129.7(5) . . ?
N5 C4 C3 123.8(5) . . ?
N5 C4 C7 119.2(5) . . ?
C3 C4 C7 116.9(5) . . ?
C4 N5 C17 121.6(5) . . ?
C4 N5 Sn 127.7(4) . . ?
C17 N5 Sn 110.5(3) . . ?
C13 C8 C9 120.5(5) . . ?
C13 C8 N1 121.5(5) . . ?
C9 C8 N1 117.9(5) . . ?
C10 C9 C8 118.1(6) . . ?
C10 C9 C14 120.8(6) . . ?
C8 C9 C14 121.0(6) . . ?
C11 C10 C9 122.8(6) . . ?
C10 C11 C12 117.7(6) . . ?
C10 C11 C15 121.1(7) . . ?
C12 C11 C15 121.2(7) . . ?
C11 C12 C13 122.5(6) . . ?
C8 C13 C12 118.4(6) . . ?
C8 C13 C16 121.8(5) . . ?
C12 C13 C16 119.8(6) . . ?
C18 C17 C22 120.7(5) . . ?
C18 C17 N5 118.5(5) . . ?
C22 C17 N5 120.6(5) . . ?
C19 C18 C17 118.4(6) . . ?
C19 C18 C23 119.9(5) . . ?
C17 C18 C23 121.7(5) . . ?
C18 C19 C20 122.3(6) . . ?
C21 C20 C19 117.8(6) . . ?
C21 C20 C24 120.7(6) . . ?
C19 C20 C24 121.5(6) . . ?
C20 C21 C22 122.5(6) . . ?
C21 C22 C17 118.2(5) . . ?
C21 C22 C25 119.6(5) . . ?
C17 C22 C25 122.2(5) . . ?

loop_
_geom_bond_atom_site_label_1
_geom_bond_atom_site_label_2
_geom_bond_distance
_geom_bond_site_symmetry_2
_geom_bond_publ_flag
Sn N1 2.177(4) . ?
Sn N2 2.198(5) . ?
Sn N5 2.210(4) . ?
N1 C2 1.332(7) . ?
N1 C8 1.443(7) . ?
N2 N3 1.208(8) . ?
C2 C3 1.382(8) . ?
C2 C6 1.514(8) . ?
N3 N4 1.109(8) . ?
C3 C4 1.397(8) . ?
C4 N5 1.318(7) . ?
C4 C7 1.503(8) . ?
N5 C17 1.442(7) . ?
C8 C13 1.387(8) . ?
C8 C9 1.402(8) . ?
C9 C10 1.379(9) . ?
C9 C14 1.500(9) . ?
C10 C11 1.373(10) . ?
C11 C12 1.374(10) . ?
C11 C15 1.518(9) . ?
C12 C13 1.388(9) . ?
C13 C16 1.501(9) . ?
C17 C18 1.396(8) . ?
C17 C22 1.398(8) . ?
C18 C19 1.383(9) . ?
C18 C23 1.511(9) . ?
C19 C20 1.383(10) . ?
C20 C21 1.377(9) . ?
C20 C24 1.508(9) . ?
C21 C22 1.385(8) . ?
C22 C25 1.503(8) . ?
